data_7705517
loop_
_publ_author_name
'Guo, Zhifang'
'Blair, Victoria L.'
'Deacon, Glen B.'
'Junk, Peter C.'

_publ_section_title
;
 Widely contrasting outcomes from the use of
 tris(pentafluorophenyl)bismuth or pentafluorophenylsilver as oxidants in
 the reactions of lanthanoid metals with
 <i>N</i>,<i>N</i>'-diarylformamidines.
;
_journal_issue 39
_journal_name_full 'Dalton transactions (Cambridge, England : 2003)'
_journal_page_first 13588
_journal_page_last 13600
_journal_paper_doi 10.1039/d0dt03044a
_journal_volume 49
_journal_year 2020
_chemical_formula_moiety '2(C35 H27 F8 I Lu N5 O), 3(C4 H8 O)'
_chemical_formula_sum 'C82 H78 F16 I2 Lu2 N10 O5'
_chemical_formula_weight 2191.28
_space_group_crystal_system monoclinic
_space_group_IT_number 15
_space_group_name_Hall '-C 2yc'
_space_group_name_H-M_alt 'C 1 2/c 1'
_atom_sites_solution_hydrogens geom
_audit_creation_date 2018-09-04
_audit_creation_method
;
Olex2 1.2
(compiled 2018.05.29 svn.r3508 for OlexSys, GUI svn.r5506)
;
_audit_update_record
;
2020-08-21 deposited with the CCDC.	2020-09-16 downloaded from the CCDC.
;
_cell_angle_alpha 90
_cell_angle_beta 123.82(3)
_cell_angle_gamma 90
_cell_formula_units_Z 4
_cell_length_a 26.598(5)
_cell_length_b 20.753(4)
_cell_length_c 17.735(4)
_cell_measurement_reflns_used 8091
_cell_measurement_temperature 100(2)
_cell_measurement_theta_max 26.376
_cell_measurement_theta_min 1.346
_cell_volume 8133(4)
_computing_cell_refinement 'XDS (Kabsch, 1993)'
_computing_data_collection 'BluIce (McPhillips, 2002)'
_computing_data_reduction 'XDS (Kabsch, 1993)'
_computing_molecular_graphics 'Olex2 (Dolomanov et al., 2009)'
_computing_publication_material 'Olex2 (Dolomanov et al., 2009)'
_computing_structure_refinement 'ShelXL (Sheldrick, 2015)'
_computing_structure_solution 'SHELXS-97 (Sheldrick, 1997)'
_diffrn_ambient_temperature 100(2)
_diffrn_measured_fraction_theta_full 0.978
_diffrn_measured_fraction_theta_max 0.973
_diffrn_measurement_device_type 'ADSC Quantum 210r'
_diffrn_measurement_method 'Phi Scan'
_diffrn_radiation_monochromator 'Silicon Double Crystal'
_diffrn_radiation_type Synchrotron
_diffrn_radiation_wavelength 0.71073
_diffrn_reflns_av_R_equivalents 0.0312
_diffrn_reflns_av_unetI/netI 0.0158
_diffrn_reflns_Laue_measured_fraction_full 0.978
_diffrn_reflns_Laue_measured_fraction_max 0.973
_diffrn_reflns_limit_h_max 33
_diffrn_reflns_limit_h_min -32
_diffrn_reflns_limit_k_max 25
_diffrn_reflns_limit_k_min -25
_diffrn_reflns_limit_l_max 22
_diffrn_reflns_limit_l_min -22
_diffrn_reflns_number 56724
_diffrn_reflns_point_group_measured_fraction_full 0.978
_diffrn_reflns_point_group_measured_fraction_max 0.973
_diffrn_reflns_theta_full 25.242
_diffrn_reflns_theta_max 26.376
_diffrn_reflns_theta_min 1.346
_diffrn_source 'MX1 Beamline Australian Synchrotron'
_exptl_absorpt_coefficient_mu 3.268
_exptl_absorpt_correction_type multi-scan
_exptl_absorpt_process_details 'XDS(Kabsch, 1993)'
_exptl_crystal_colour colourless
_exptl_crystal_colour_primary colourless
_exptl_crystal_density_diffrn 1.790
_exptl_crystal_density_method 'not measured'
_exptl_crystal_description block
_exptl_crystal_F_000 4288
_exptl_crystal_size_max 0.1
_exptl_crystal_size_mid 0.1
_exptl_crystal_size_min 0.08
_exptl_transmission_factor_max 0.770
_exptl_transmission_factor_min 0.728
_refine_diff_density_max 1.044
_refine_diff_density_min -1.552
_refine_diff_density_rms 0.116
_refine_ls_extinction_method none
_refine_ls_goodness_of_fit_ref 1.080
_refine_ls_hydrogen_treatment constr
_refine_ls_matrix_type full
_refine_ls_number_parameters 528
_refine_ls_number_reflns 8091
_refine_ls_number_restraints 0
_refine_ls_restrained_S_all 1.080
_refine_ls_R_factor_all 0.0362
_refine_ls_R_factor_gt 0.0326
_refine_ls_shift/su_max 0.001
_refine_ls_shift/su_mean 0.000
_refine_ls_structure_factor_coef Fsqd
_refine_ls_weighting_details 'w=1/[\s^2^(Fo^2^)+(0.0388P)^2^+43.6611P] where P=(Fo^2^+2Fc^2^)/3'
_refine_ls_weighting_scheme calc
_refine_ls_wR_factor_gt 0.0796
_refine_ls_wR_factor_ref 0.0816
_reflns_Friedel_coverage 0.000
_reflns_number_gt 7389
_reflns_number_total 8091
_reflns_threshold_expression 'I > 2\s(I)'
_cod_data_source_file d0dt03044a2.cif
_cod_data_source_block 1_a_CCDC4
_cod_depositor_comments
;
The following automatic conversions were performed:

data item '_exptl_absorpt_correction_type' value 'Multi-Scan' was
changed to 'multi-scan' in accordance with the
/home/data/users/saulius/crontab/automatic-downloads/rss-feeds/RSC/lib/dictionaries/cif_core.dic
dictionary named 'cif_core.dic' version 2.4.2 last updated on
2011-04-26.

Automatic conversion script
Id: cif_fix_values 7556 2019-12-06 15:28:31Z antanas 

 Adding full bibliography for 7705503--7705523.cif.
;
_cod_database_code 7705517
_shelx_shelxl_version_number 2018/3
_shelx_space_group_comment
;
The symmetry employed for this shelxl refinement is uniquely defined
by the following loop, which should always be used as a source of
symmetry information in preference to the above space-group names.
They are only intended as comments.
;
_olex2_refinement_description
;
1. Fixed Uiso
 At 1.2 times of:
  All C(H) groups, All C(H,H) groups
2.a Secondary CH2 refined with riding coordinates:
 C27(H27A,H27B), C30(H30A,H30B), C29(H29A,H29B), C28(H28A,H28B), C34(H34A,
 H34B), C33(H33A,H33B), C32(H32A,H32B), C31(H31A,H31B), C35(H35A,H35B),
 C36(H36A,H36B)
2.b Aromatic/amide H refined with riding coordinates:
 C20(H20), C7(H7), C10(H10), C23(H23), C00Z(H00Z), C16(H16), C011(H011),
 C15(H15), C11(H11), C014(H014), C24(H24), C25(H25), C017(H017), C12(H12),
 C17(H17), C01D(H01D), C4(H4), C2(H2), C3(H3)
;
_olex2_submission_special_instructions 'No special instructions were received'

loop_
_space_group_symop_operation_xyz
'x, y, z'
'-x, y, -z+1/2'
'x+1/2, y+1/2, z'
'-x+1/2, y+1/2, -z+1/2'
'-x, -y, -z'
'x, -y, z-1/2'
'-x+1/2, -y+1/2, -z'
'x+1/2, -y+1/2, z-1/2'

loop_
_atom_site_label
_atom_site_type_symbol
_atom_site_fract_x
_atom_site_fract_y
_atom_site_fract_z
_atom_site_U_iso_or_equiv
_atom_site_adp_type
_atom_site_occupancy
_atom_site_site_symmetry_order
_atom_site_calc_flag
_atom_site_refinement_flags_posn
_atom_site_refinement_flags_adp
_atom_site_refinement_flags_occupancy
_atom_site_disorder_assembly
_atom_site_disorder_group
Lu1 Lu 0.80911(2) 0.38687(2) 0.26756(2) 0.03034(6) Uani 1 1 d . . . . .
I1 I 0.90799(2) 0.29282(2) 0.38909(2) 0.03846(8) Uani 1 1 d . . . . .
F8 F 0.82123(14) 0.22880(12) 0.1413(2) 0.0490(7) Uani 1 1 d . . . . .
F4 F 0.63984(12) 0.43301(12) 0.09415(17) 0.0441(6) Uani 1 1 d . . . . .
F3 F 0.74301(13) 0.57105(12) 0.34758(18) 0.0464(6) Uani 1 1 d . . . . .
F7 F 0.92921(12) 0.41246(12) 0.15449(19) 0.0458(6) Uani 1 1 d . . . . .
O1 O 0.73858(14) 0.30611(13) 0.20223(18) 0.0367(7) Uani 1 1 d . . . . .
F6 F 0.68084(13) 0.42556(13) -0.05014(17) 0.0476(7) Uani 1 1 d . . . . .
F5 F 0.78986(13) 0.56948(12) 0.19351(18) 0.0483(7) Uani 1 1 d . . . . .
F2 F 0.85611(15) 0.48854(13) 0.52094(19) 0.0558(8) Uani 1 1 d . . . . .
F1 F 0.80268(18) 0.26937(13) 0.46267(19) 0.0661(10) Uani 1 1 d . . . . .
N2 N 0.73662(16) 0.45023(16) 0.2700(2) 0.0338(7) Uani 1 1 d . . . . .
N4 N 0.83548(17) 0.36007(16) 0.1637(2) 0.0345(8) Uani 1 1 d . . . . .
N1 N 0.79924(17) 0.39045(16) 0.3925(2) 0.0354(8) Uani 1 1 d . . . . .
N5 N 0.88602(16) 0.46977(15) 0.3380(2) 0.0322(7) Uani 1 1 d . . . . .
N3 N 0.77482(17) 0.44497(15) 0.1321(2) 0.0351(8) Uani 1 1 d . . . . .
C8 C 0.6926(2) 0.4983(2) 0.2246(3) 0.0368(9) Uani 1 1 d . . . . .
C18 C 0.6916(2) 0.4866(2) -0.0168(3) 0.0392(10) Uani 1 1 d . . . . .
C20 C 0.80471(19) 0.40874(19) 0.1085(3) 0.0347(9) Uani 1 1 d . . . . .
H20 H 0.804212 0.416847 0.056477 0.042 Uiso 1 1 calc R . . . .
C9 C 0.6951(2) 0.5589(2) 0.2610(3) 0.0397(10) Uani 1 1 d . . . . .
C19 C 0.73861(19) 0.49537(19) 0.0736(3) 0.0341(9) Uani 1 1 d . . . . .
C6 C 0.8282(2) 0.3784(2) 0.4863(3) 0.0395(10) Uani 1 1 d . . . . .
C21 C 0.8729(2) 0.32268(19) 0.1483(3) 0.0346(9) Uani 1 1 d . . . . .
C7 C 0.7573(2) 0.4355(2) 0.3553(3) 0.0367(9) Uani 1 1 d . . . . .
H7 H 0.743176 0.455745 0.386785 0.044 Uiso 1 1 calc R . . . .
C10 C 0.6535(2) 0.6071(2) 0.2146(4) 0.0467(11) Uani 1 1 d . . . . .
H10 H 0.657214 0.646422 0.242293 0.056 Uiso 1 1 calc R . . . .
C26 C 0.8673(2) 0.2558(2) 0.1400(3) 0.0375(9) Uani 1 1 d . . . . .
C22 C 0.91986(19) 0.34735(19) 0.1439(3) 0.0356(9) Uani 1 1 d . . . . .
C13 C 0.6442(2) 0.4902(2) 0.1349(3) 0.0401(10) Uani 1 1 d . . . . .
C1 C 0.8322(3) 0.3181(2) 0.5217(3) 0.0495(12) Uani 1 1 d . . . . .
C23 C 0.9576(2) 0.3111(2) 0.1321(3) 0.0400(10) Uani 1 1 d . . . . .
H23 H 0.988102 0.330489 0.129367 0.048 Uiso 1 1 calc R . . . .
C5 C 0.8584(2) 0.4272(2) 0.5515(3) 0.0454(11) Uani 1 1 d . . . . .
C27 C 0.7004(2) 0.2909(2) 0.1051(3) 0.0407(10) Uani 1 1 d . . . . .
H27A H 0.721787 0.299088 0.076195 0.049 Uiso 1 1 calc R . . . .
H27B H 0.663571 0.316450 0.075011 0.049 Uiso 1 1 calc R . . . .
C14 C 0.7461(2) 0.5586(2) 0.1052(3) 0.0401(10) Uani 1 1 d . . . . .
C30 C 0.7322(3) 0.2562(2) 0.2542(3) 0.0512(13) Uani 1 1 d . . . . .
H30A H 0.719659 0.274863 0.291395 0.061 Uiso 1 1 calc R . . . .
H30B H 0.770236 0.233757 0.293345 0.061 Uiso 1 1 calc R . . . .
C00Z C 0.8818(2) 0.5241(2) 0.3774(3) 0.0393(10) Uani 1 1 d . . . . .
H00Z H 0.848264 0.529362 0.380428 0.047 Uiso 1 1 calc R . . . .
C16 C 0.6668(2) 0.5984(2) -0.0385(4) 0.0519(13) Uani 1 1 d . . . . .
H16 H 0.643474 0.632340 -0.076055 0.062 Uiso 1 1 calc R . . . .
C011 C 0.9367(2) 0.4643(2) 0.3393(3) 0.0402(10) Uani 1 1 d . . . . .
H011 H 0.941722 0.427412 0.314292 0.048 Uiso 1 1 calc R . . . .
C15 C 0.7122(2) 0.6104(2) 0.0514(4) 0.0492(12) Uani 1 1 d . . . . .
H15 H 0.719772 0.652004 0.074860 0.059 Uiso 1 1 calc R . . . .
C11 C 0.6062(2) 0.5961(2) 0.1262(4) 0.0482(11) Uani 1 1 d . . . . .
H11 H 0.577630 0.628213 0.094026 0.058 Uiso 1 1 calc R . . . .
C014 C 0.9821(2) 0.5106(2) 0.3759(3) 0.0437(11) Uani 1 1 d . . . . .
H014 H 1.016012 0.504784 0.373954 0.052 Uiso 1 1 calc R . . . .
C24 C 0.9498(2) 0.2445(2) 0.1241(3) 0.0412(10) Uani 1 1 d . . . . .
H24 H 0.975210 0.218906 0.116223 0.049 Uiso 1 1 calc R . . . .
C25 C 0.9039(2) 0.2167(2) 0.1278(3) 0.0431(10) Uani 1 1 d . . . . .
H25 H 0.897960 0.172328 0.122202 0.052 Uiso 1 1 calc R . . . .
C017 C 0.9766(2) 0.5646(2) 0.4147(3) 0.0499(12) Uani 1 1 d . . . . .
H017 H 1.007091 0.595475 0.441374 0.060 Uiso 1 1 calc R . . . .
O3 O 1.000000 -0.0217(3) 0.250000 0.104(3) Uani 1 2 d S T P . .
O2 O 0.5794(2) 0.2944(3) 0.2237(4) 0.115(2) Uani 1 1 d . . . . .
C12 C 0.6008(2) 0.5368(2) 0.0846(3) 0.0466(11) Uani 1 1 d . . . . .
H12 H 0.569047 0.529014 0.024942 0.056 Uiso 1 1 calc R . . . .
C29 C 0.6838(3) 0.2102(3) 0.1838(4) 0.0619(15) Uani 1 1 d . . . . .
H29A H 0.693099 0.165940 0.204848 0.074 Uiso 1 1 calc R . . . .
H29B H 0.644186 0.221153 0.170487 0.074 Uiso 1 1 calc R . . . .
C17 C 0.6557(2) 0.5366(2) -0.0730(3) 0.0474(11) Uani 1 1 d . . . . .
H17 H 0.624551 0.528646 -0.133037 0.057 Uiso 1 1 calc R . . . .
C01D C 0.9257(2) 0.5718(2) 0.4130(3) 0.0501(12) Uani 1 1 d . . . . .
H01D H 0.919971 0.609197 0.436107 0.060 Uiso 1 1 calc R . . . .
C28 C 0.6861(2) 0.2197(2) 0.1018(3) 0.0507(12) Uani 1 1 d . . . . .
H28A H 0.647597 0.209140 0.046499 0.061 Uiso 1 1 calc R . . . .
H28B H 0.717528 0.193348 0.105433 0.061 Uiso 1 1 calc R . . . .
C4 C 0.8899(3) 0.4173(3) 0.6435(3) 0.0571(14) Uani 1 1 d . . . . .
H4 H 0.908992 0.451252 0.684109 0.069 Uiso 1 1 calc R . . . .
C2 C 0.8631(3) 0.3054(3) 0.6134(4) 0.0605(15) Uani 1 1 d . . . . .
H2 H 0.864370 0.263874 0.634115 0.073 Uiso 1 1 calc R . . . .
C3 C 0.8922(3) 0.3554(3) 0.6739(3) 0.0627(15) Uani 1 1 d . . . . .
H3 H 0.913672 0.347383 0.735967 0.075 Uiso 1 1 calc R . . . .
C34 C 0.5882(3) 0.3538(3) 0.1931(4) 0.0769(19) Uani 1 1 d . . . . .
H34A H 0.624897 0.352846 0.193658 0.092 Uiso 1 1 calc R . . . .
H34B H 0.590818 0.389225 0.230866 0.092 Uiso 1 1 calc R . . . .
C33 C 0.5334(3) 0.3604(4) 0.0981(5) 0.081(2) Uani 1 1 d . . . . .
H33A H 0.538689 0.338070 0.054988 0.097 Uiso 1 1 calc R . . . .
H33B H 0.523998 0.405328 0.080494 0.097 Uiso 1 1 calc R . . . .
C32 C 0.4849(3) 0.3288(4) 0.1055(5) 0.084(2) Uani 1 1 d . . . . .
H32A H 0.473527 0.355424 0.138653 0.101 Uiso 1 1 calc R . . . .
H32B H 0.449187 0.318249 0.046360 0.101 Uiso 1 1 calc R . . . .
C31 C 0.5180(4) 0.2712(5) 0.1565(7) 0.133(4) Uani 1 1 d . . . . .
H31A H 0.518391 0.239256 0.116882 0.160 Uiso 1 1 calc R . . . .
H31B H 0.499869 0.252295 0.186018 0.160 Uiso 1 1 calc R . . . .
C35 C 0.9931(5) 0.0169(5) 0.3094(5) 0.108(3) Uani 1 1 d . . . . .
H35A H 0.956387 0.005451 0.305535 0.130 Uiso 1 1 calc R . . . .
H35B H 1.027319 0.011412 0.371571 0.130 Uiso 1 1 calc R . . . .
C36 C 0.9901(7) 0.0786(4) 0.2815(11) 0.170(6) Uani 1 1 d . . . . .
H36A H 1.016237 0.106112 0.333198 0.204 Uiso 1 1 calc R . . . .
H36B H 0.948977 0.094599 0.251050 0.204 Uiso 1 1 calc R . . . .

loop_
_atom_site_aniso_label
_atom_site_aniso_U_11
_atom_site_aniso_U_22
_atom_site_aniso_U_33
_atom_site_aniso_U_23
_atom_site_aniso_U_13
_atom_site_aniso_U_12
Lu1 0.04216(10) 0.02031(9) 0.02201(9) -0.00005(5) 0.01381(7) -0.00022(6)
I1 0.04866(16) 0.02647(13) 0.03275(14) 0.00502(10) 0.01801(12) 0.00451(11)
F8 0.0686(18) 0.0276(12) 0.0617(17) -0.0050(12) 0.0431(16) -0.0070(12)
F4 0.0517(15) 0.0308(12) 0.0374(13) -0.0010(10) 0.0172(12) -0.0015(11)
F3 0.0553(16) 0.0308(12) 0.0425(14) -0.0075(11) 0.0206(13) 0.0006(11)
F7 0.0531(16) 0.0285(12) 0.0510(15) -0.0030(11) 0.0261(13) -0.0078(11)
O1 0.0482(17) 0.0267(14) 0.0221(13) -0.0045(11) 0.0116(13) -0.0114(12)
F6 0.0609(17) 0.0413(14) 0.0300(12) -0.0044(11) 0.0186(12) -0.0109(12)
F5 0.0609(17) 0.0283(12) 0.0387(13) -0.0033(10) 0.0170(13) -0.0011(11)
F2 0.080(2) 0.0400(15) 0.0423(15) -0.0108(12) 0.0310(15) -0.0130(14)
F1 0.117(3) 0.0337(14) 0.0352(14) -0.0027(11) 0.0348(17) -0.0096(16)
N2 0.0415(19) 0.0248(16) 0.0320(17) 0.0008(13) 0.0185(15) 0.0030(14)
N4 0.051(2) 0.0246(16) 0.0273(16) 0.0013(13) 0.0215(16) 0.0015(14)
N1 0.050(2) 0.0298(17) 0.0225(16) -0.0012(13) 0.0174(16) 0.0012(15)
N5 0.0403(18) 0.0246(16) 0.0233(15) -0.0003(12) 0.0125(14) -0.0003(13)
N3 0.050(2) 0.0220(15) 0.0254(16) 0.0019(12) 0.0158(15) -0.0004(14)
C8 0.047(2) 0.0251(19) 0.038(2) 0.0036(16) 0.023(2) 0.0025(16)
C18 0.047(2) 0.034(2) 0.032(2) 0.0040(17) 0.019(2) -0.0048(18)
C20 0.045(2) 0.0241(18) 0.0252(18) -0.0003(15) 0.0134(18) -0.0054(16)
C9 0.048(2) 0.031(2) 0.040(2) -0.0011(18) 0.023(2) 0.0003(18)
C19 0.042(2) 0.0272(19) 0.0293(19) 0.0062(15) 0.0173(18) 0.0000(16)
C6 0.048(2) 0.042(2) 0.026(2) -0.0013(17) 0.0194(19) 0.0031(19)
C21 0.047(2) 0.0264(19) 0.0237(18) 0.0001(15) 0.0154(18) -0.0011(17)
C7 0.044(2) 0.031(2) 0.034(2) -0.0044(16) 0.0206(19) -0.0027(17)
C10 0.056(3) 0.031(2) 0.054(3) 0.0022(19) 0.031(2) 0.0057(19)
C26 0.050(2) 0.028(2) 0.032(2) -0.0015(16) 0.0216(19) -0.0059(18)
C22 0.040(2) 0.0279(19) 0.0276(19) -0.0005(15) 0.0120(17) -0.0038(16)
C13 0.049(2) 0.026(2) 0.041(2) 0.0023(17) 0.023(2) 0.0017(18)
C1 0.074(3) 0.038(2) 0.030(2) -0.0047(18) 0.026(2) -0.001(2)
C23 0.038(2) 0.038(2) 0.034(2) 0.0009(17) 0.0137(19) -0.0030(18)
C5 0.056(3) 0.042(2) 0.033(2) -0.0056(19) 0.022(2) -0.003(2)
C27 0.054(3) 0.035(2) 0.0203(18) -0.0010(16) 0.0124(18) -0.0057(19)
C14 0.047(2) 0.029(2) 0.038(2) 0.0062(17) 0.019(2) -0.0003(18)
C30 0.069(3) 0.040(2) 0.029(2) 0.0061(19) 0.019(2) -0.012(2)
C00Z 0.049(2) 0.028(2) 0.032(2) -0.0046(16) 0.0178(19) 0.0031(18)
C16 0.052(3) 0.045(3) 0.053(3) 0.025(2) 0.025(2) 0.012(2)
C011 0.047(2) 0.029(2) 0.031(2) 0.0013(16) 0.0126(19) 0.0012(17)
C15 0.057(3) 0.030(2) 0.056(3) 0.012(2) 0.029(3) 0.005(2)
C11 0.050(3) 0.036(2) 0.057(3) 0.012(2) 0.029(2) 0.013(2)
C014 0.046(2) 0.042(2) 0.032(2) 0.0027(18) 0.014(2) -0.005(2)
C24 0.045(2) 0.037(2) 0.036(2) -0.0011(18) 0.019(2) 0.0037(19)
C25 0.057(3) 0.030(2) 0.038(2) -0.0028(17) 0.023(2) 0.0006(19)
C017 0.058(3) 0.037(2) 0.036(2) 0.0026(19) 0.015(2) -0.003(2)
O3 0.132(7) 0.059(4) 0.151(8) 0.000 0.096(7) 0.000
O2 0.076(3) 0.143(5) 0.075(3) 0.053(3) 0.011(3) -0.015(3)
C12 0.047(3) 0.042(2) 0.039(2) 0.0086(19) 0.016(2) 0.007(2)
C29 0.078(4) 0.041(3) 0.051(3) 0.005(2) 0.026(3) -0.020(3)
C17 0.045(3) 0.054(3) 0.033(2) 0.017(2) 0.015(2) 0.003(2)
C01D 0.054(3) 0.030(2) 0.047(3) -0.0020(19) 0.016(2) -0.001(2)
C28 0.057(3) 0.041(3) 0.035(2) -0.0108(19) 0.013(2) -0.012(2)
C4 0.070(3) 0.062(3) 0.032(2) -0.013(2) 0.024(2) -0.010(3)
C2 0.090(4) 0.051(3) 0.039(3) 0.011(2) 0.035(3) 0.011(3)
C3 0.080(4) 0.071(4) 0.025(2) 0.000(2) 0.022(3) 0.003(3)
C34 0.070(4) 0.077(4) 0.055(3) 0.011(3) 0.017(3) -0.012(3)
C33 0.076(4) 0.072(4) 0.068(4) 0.014(3) 0.024(4) -0.004(3)
C32 0.057(4) 0.103(6) 0.065(4) -0.011(4) 0.018(3) 0.002(4)
C31 0.090(6) 0.131(8) 0.123(8) 0.051(7) 0.024(6) -0.033(6)
C35 0.139(8) 0.130(8) 0.059(4) 0.026(4) 0.058(5) 0.071(6)
C36 0.291(15) 0.060(5) 0.347(18) -0.047(8) 0.294(16) -0.045(7)

loop_
_atom_type_symbol
_atom_type_description
_atom_type_scat_dispersion_real
_atom_type_scat_dispersion_imag
_atom_type_scat_source
C C 0.0033 0.0016 'International Tables Vol C Tables 4.2.6.8 and 6.1.1.4'
H H 0.0000 0.0000 'International Tables Vol C Tables 4.2.6.8 and 6.1.1.4'
F F 0.0171 0.0103 'International Tables Vol C Tables 4.2.6.8 and 6.1.1.4'
I I -0.4742 1.8119 'International Tables Vol C Tables 4.2.6.8 and 6.1.1.4'
Lu Lu -0.4720 5.8584 'International Tables Vol C Tables 4.2.6.8 and 6.1.1.4'
N N 0.0061 0.0033 'International Tables Vol C Tables 4.2.6.8 and 6.1.1.4'
O O 0.0106 0.0060 'International Tables Vol C Tables 4.2.6.8 and 6.1.1.4'

loop_
_geom_angle_atom_site_label_1
_geom_angle_atom_site_label_2
_geom_angle_atom_site_label_3
_geom_angle
_geom_angle_site_symmetry_1
_geom_angle_site_symmetry_3
_geom_angle_publ_flag
O1 Lu1 I1 91.77(8) . . ?
O1 Lu1 N2 88.25(12) . . ?
O1 Lu1 N4 87.06(12) . . ?
O1 Lu1 N1 90.58(12) . . ?
O1 Lu1 N5 178.26(11) . . ?
O1 Lu1 N3 96.59(11) . . ?
O1 Lu1 C20 92.63(11) . . ?
O1 Lu1 C7 91.57(12) . . ?
N2 Lu1 I1 138.34(8) . . ?
N2 Lu1 N4 138.09(12) . . ?
N2 Lu1 N1 56.49(12) . . ?
N2 Lu1 N5 93.39(12) . . ?
N2 Lu1 N3 82.96(13) . . ?
N2 Lu1 C20 110.69(12) . . ?
N2 Lu1 C7 28.41(12) . . ?
N4 Lu1 I1 83.45(8) . . ?
N4 Lu1 N1 165.03(12) . . ?
N4 Lu1 N5 92.11(12) . . ?
N4 Lu1 C20 28.24(12) . . ?
N4 Lu1 C7 166.50(12) . . ?
N1 Lu1 I1 81.86(9) . . ?
N1 Lu1 N5 89.83(12) . . ?
N1 Lu1 C20 166.70(12) . . ?
N1 Lu1 C7 28.24(12) . . ?
N5 Lu1 I1 86.61(8) . . ?
N5 Lu1 C20 87.34(12) . . ?
N5 Lu1 C7 89.59(12) . . ?
N3 Lu1 I1 138.20(10) . . ?
N3 Lu1 N4 56.35(12) . . ?
N3 Lu1 N1 138.62(12) . . ?
N3 Lu1 N5 84.21(12) . . ?
N3 Lu1 C20 28.11(12) . . ?
N3 Lu1 C7 110.58(13) . . ?
C20 Lu1 I1 110.92(9) . . ?
C7 Lu1 I1 110.03(9) . . ?
C7 Lu1 C20 138.65(13) . . ?
C27 O1 Lu1 126.0(2) . . ?
C30 O1 Lu1 123.4(2) . . ?
C30 O1 C27 110.0(3) . . ?
C8 N2 Lu1 144.8(3) . . ?
C7 N2 Lu1 93.9(3) . . ?
C7 N2 C8 120.3(4) . . ?
C20 N4 Lu1 93.9(3) . . ?
C20 N4 C21 119.3(4) . . ?
C21 N4 Lu1 146.0(3) . . ?
C6 N1 Lu1 145.3(3) . . ?
C7 N1 Lu1 93.2(3) . . ?
C7 N1 C6 118.1(4) . . ?
C00Z N5 Lu1 124.4(3) . . ?
C011 N5 Lu1 120.1(3) . . ?
C011 N5 C00Z 115.5(4) . . ?
C20 N3 Lu1 94.1(2) . . ?
C20 N3 C19 118.3(3) . . ?
C19 N3 Lu1 147.5(3) . . ?
C9 C8 N2 124.4(4) . . ?
C13 C8 N2 121.1(4) . . ?
C13 C8 C9 114.3(4) . . ?
F6 C18 C19 117.4(4) . . ?
F6 C18 C17 119.4(4) . . ?
C17 C18 C19 123.2(4) . . ?
Lu1 C20 H20 178.3 . . ?
N4 C20 Lu1 57.9(2) . . ?
N4 C20 H20 122.2 . . ?
N3 C20 Lu1 57.8(2) . . ?
N3 C20 N4 115.6(4) . . ?
N3 C20 H20 122.2 . . ?
F3 C9 C8 117.3(4) . . ?
F3 C9 C10 118.5(4) . . ?
C10 C9 C8 124.2(4) . . ?
C18 C19 N3 124.0(4) . . ?
C18 C19 C14 114.9(4) . . ?
C14 C19 N3 121.0(4) . . ?
C1 C6 N1 123.5(4) . . ?
C1 C6 C5 114.6(4) . . ?
C5 C6 N1 121.9(4) . . ?
C26 C21 N4 121.6(4) . . ?
C22 C21 N4 124.3(4) . . ?
C22 C21 C26 114.1(4) . . ?
Lu1 C7 H7 173.3 . . ?
N2 C7 Lu1 57.7(2) . . ?
N2 C7 H7 122.1 . . ?
N1 C7 Lu1 58.5(2) . . ?
N1 C7 N2 115.7(4) . . ?
N1 C7 H7 122.1 . . ?
C9 C10 H10 120.5 . . ?
C9 C10 C11 118.9(4) . . ?
C11 C10 H10 120.5 . . ?
F8 C26 C21 117.0(4) . . ?
F8 C26 C25 118.9(4) . . ?
C25 C26 C21 124.1(4) . . ?
F7 C22 C21 117.1(4) . . ?
C23 C22 F7 118.3(4) . . ?
C23 C22 C21 124.6(4) . . ?
F4 C13 C8 117.6(4) . . ?
F4 C13 C12 118.2(4) . . ?
C12 C13 C8 124.2(4) . . ?
F1 C1 C6 117.5(4) . . ?
F1 C1 C2 118.7(5) . . ?
C2 C1 C6 123.7(5) . . ?
C22 C23 H23 120.6 . . ?
C22 C23 C24 118.8(4) . . ?
C24 C23 H23 120.6 . . ?
F2 C5 C6 117.7(4) . . ?
F2 C5 C4 118.2(4) . . ?
C4 C5 C6 124.1(5) . . ?
O1 C27 H27A 110.9 . . ?
O1 C27 H27B 110.9 . . ?
O1 C27 C28 104.4(3) . . ?
H27A C27 H27B 108.9 . . ?
C28 C27 H27A 110.9 . . ?
C28 C27 H27B 110.9 . . ?
F5 C14 C19 117.4(4) . . ?
F5 C14 C15 118.5(4) . . ?
C15 C14 C19 124.1(4) . . ?
O1 C30 H30A 110.6 . . ?
O1 C30 H30B 110.6 . . ?
O1 C30 C29 105.6(3) . . ?
H30A C30 H30B 108.8 . . ?
C29 C30 H30A 110.6 . . ?
C29 C30 H30B 110.6 . . ?
N5 C00Z H00Z 118.8 . . ?
N5 C00Z C01D 122.3(5) . . ?
C01D C00Z H00Z 118.8 . . ?
C15 C16 H16 119.6 . . ?
C17 C16 H16 119.6 . . ?
C17 C16 C15 120.8(4) . . ?
N5 C011 H011 118.2 . . ?
N5 C011 C014 123.6(4) . . ?
C014 C011 H011 118.2 . . ?
C14 C15 H15 121.1 . . ?
C16 C15 C14 117.9(5) . . ?
C16 C15 H15 121.1 . . ?
C10 C11 H11 119.8 . . ?
C10 C11 C12 120.4(4) . . ?
C12 C11 H11 119.8 . . ?
C011 C014 H014 120.2 . . ?
C017 C014 C011 119.7(5) . . ?
C017 C014 H014 120.2 . . ?
C23 C24 H24 120.2 . . ?
C25 C24 C23 119.7(4) . . ?
C25 C24 H24 120.2 . . ?
C26 C25 C24 118.8(4) . . ?
C26 C25 H25 120.6 . . ?
C24 C25 H25 120.6 . . ?
C014 C017 H017 121.1 . . ?
C01D C017 C014 117.9(5) . . ?
C01D C017 H017 121.1 . . ?
C35 O3 C35 110.9(9) 2_755 . ?
C34 O2 C31 108.7(5) . . ?
C13 C12 C11 118.0(4) . . ?
C13 C12 H12 121.0 . . ?
C11 C12 H12 121.0 . . ?
C30 C29 H29A 111.0 . . ?
C30 C29 H29B 111.0 . . ?
H29A C29 H29B 109.0 . . ?
C28 C29 C30 103.8(4) . . ?
C28 C29 H29A 111.0 . . ?
C28 C29 H29B 111.0 . . ?
C18 C17 H17 120.5 . . ?
C16 C17 C18 119.0(4) . . ?
C16 C17 H17 120.5 . . ?
C00Z C01D H01D 119.6 . . ?
C017 C01D C00Z 120.9(5) . . ?
C017 C01D H01D 119.6 . . ?
C27 C28 H28A 111.0 . . ?
C27 C28 H28B 111.0 . . ?
C29 C28 C27 103.6(4) . . ?
C29 C28 H28A 111.0 . . ?
C29 C28 H28B 111.0 . . ?
H28A C28 H28B 109.0 . . ?
C5 C4 H4 121.0 . . ?
C5 C4 C3 117.9(5) . . ?
C3 C4 H4 121.0 . . ?
C1 C2 H2 120.6 . . ?
C1 C2 C3 118.8(5) . . ?
C3 C2 H2 120.6 . . ?
C4 C3 H3 119.6 . . ?
C2 C3 C4 120.8(5) . . ?
C2 C3 H3 119.6 . . ?
O2 C34 H34A 110.9 . . ?
O2 C34 H34B 110.9 . . ?
O2 C34 C33 104.1(5) . . ?
H34A C34 H34B 108.9 . . ?
C33 C34 H34A 110.9 . . ?
C33 C34 H34B 110.9 . . ?
C34 C33 H33A 111.4 . . ?
C34 C33 H33B 111.4 . . ?
C34 C33 C32 101.9(6) . . ?
H33A C33 H33B 109.3 . . ?
C32 C33 H33A 111.4 . . ?
C32 C33 H33B 111.4 . . ?
C33 C32 H32A 111.9 . . ?
C33 C32 H32B 111.9 . . ?
H32A C32 H32B 109.6 . . ?
C31 C32 C33 99.2(6) . . ?
C31 C32 H32A 111.9 . . ?
C31 C32 H32B 111.9 . . ?
O2 C31 H31A 110.9 . . ?
O2 C31 H31B 110.9 . . ?
C32 C31 O2 104.4(7) . . ?
C32 C31 H31A 110.9 . . ?
C32 C31 H31B 110.9 . . ?
H31A C31 H31B 108.9 . . ?
O3 C35 H35A 110.6 . . ?
O3 C35 H35B 110.6 . . ?
H35A C35 H35B 108.7 . . ?
C36 C35 O3 105.6(7) . . ?
C36 C35 H35A 110.6 . . ?
C36 C35 H35B 110.6 . . ?
C35 C36 C36 107.6(5) . 2_755 ?
C35 C36 H36A 110.2 . . ?
C35 C36 H36B 110.2 . . ?
C36 C36 H36A 110.2 2_755 . ?
C36 C36 H36B 110.2 2_755 . ?
H36A C36 H36B 108.5 . . ?

loop_
_geom_bond_atom_site_label_1
_geom_bond_atom_site_label_2
_geom_bond_distance
_geom_bond_site_symmetry_2
_geom_bond_publ_flag
Lu1 I1 3.0102(9) . ?
Lu1 O1 2.291(3) . ?
Lu1 N2 2.354(4) . ?
Lu1 N4 2.373(4) . ?
Lu1 N1 2.373(4) . ?
Lu1 N5 2.421(3) . ?
Lu1 N3 2.370(3) . ?
Lu1 C20 2.795(4) . ?
Lu1 C7 2.778(5) . ?
F8 C26 1.358(5) . ?
F4 C13 1.361(5) . ?
F3 C9 1.366(5) . ?
F7 C22 1.368(5) . ?
O1 C27 1.467(5) . ?
O1 C30 1.457(5) . ?
F6 C18 1.359(5) . ?
F5 C14 1.354(5) . ?
F2 C5 1.371(6) . ?
F1 C1 1.349(5) . ?
N2 C8 1.402(5) . ?
N2 C7 1.325(5) . ?
N4 C20 1.326(5) . ?
N4 C21 1.404(6) . ?
N1 C6 1.412(5) . ?
N1 C7 1.317(6) . ?
N5 C00Z 1.364(5) . ?
N5 C011 1.339(6) . ?
N3 C20 1.321(6) . ?
N3 C19 1.409(5) . ?
C8 C9 1.400(6) . ?
C8 C13 1.391(6) . ?
C18 C19 1.391(6) . ?
C18 C17 1.387(6) . ?
C20 H20 0.9300 . ?
C9 C10 1.373(6) . ?
C19 C14 1.396(6) . ?
C6 C1 1.378(7) . ?
C6 C5 1.406(6) . ?
C21 C26 1.394(6) . ?
C21 C22 1.392(6) . ?
C7 H7 0.9300 . ?
C10 H10 0.9300 . ?
C10 C11 1.376(7) . ?
C26 C25 1.375(7) . ?
C22 C23 1.361(7) . ?
C13 C12 1.385(6) . ?
C1 C2 1.379(7) . ?
C23 H23 0.9300 . ?
C23 C24 1.393(6) . ?
C5 C4 1.374(7) . ?
C27 H27A 0.9700 . ?
C27 H27B 0.9700 . ?
C27 C28 1.519(6) . ?
C14 C15 1.387(6) . ?
C30 H30A 0.9700 . ?
C30 H30B 0.9700 . ?
C30 C29 1.530(7) . ?
C00Z H00Z 0.9300 . ?
C00Z C01D 1.386(7) . ?
C16 H16 0.9300 . ?
C16 C15 1.385(8) . ?
C16 C17 1.380(8) . ?
C011 H011 0.9300 . ?
C011 C014 1.390(6) . ?
C15 H15 0.9300 . ?
C11 H11 0.9300 . ?
C11 C12 1.400(7) . ?
C014 H014 0.9300 . ?
C014 C017 1.365(7) . ?
C24 H24 0.9300 . ?
C24 C25 1.385(7) . ?
C25 H25 0.9300 . ?
C017 H017 0.9300 . ?
C017 C01D 1.345(8) . ?
O3 C35 1.414(8) 2_755 ?
O3 C35 1.414(8) . ?
O2 C34 1.420(8) . ?
O2 C31 1.467(10) . ?
C12 H12 0.9300 . ?
C29 H29A 0.9700 . ?
C29 H29B 0.9700 . ?
C29 C28 1.502(8) . ?
C17 H17 0.9300 . ?
C01D H01D 0.9300 . ?
C28 H28A 0.9700 . ?
C28 H28B 0.9700 . ?
C4 H4 0.9300 . ?
C4 C3 1.381(8) . ?
C2 H2 0.9300 . ?
C2 C3 1.380(8) . ?
C3 H3 0.9300 . ?
C34 H34A 0.9700 . ?
C34 H34B 0.9700 . ?
C34 C33 1.500(9) . ?
C33 H33A 0.9700 . ?
C33 H33B 0.9700 . ?
C33 C32 1.516(10) . ?
C32 H32A 0.9700 . ?
C32 H32B 0.9700 . ?
C32 C31 1.462(12) . ?
C31 H31A 0.9700 . ?
C31 H31B 0.9700 . ?
C35 H35A 0.9700 . ?
C35 H35B 0.9700 . ?
C35 C36 1.358(12) . ?
C36 C36 1.477(18) 2_755 ?
C36 H36A 0.9700 . ?
C36 H36B 0.9700 . ?
